data_2106069
loop_
_publ_author_name
'Verschoor, G.C.'
'Keulen, E.'

_publ_section_title
;
 Electron density distribution in cyanuric acid. I. An x-ray diffraction
 study at low temperature
;
_journal_name_full 'Acta Crystallographica B (24,1968-38,1982)'
_journal_page_first 134
_journal_page_last 145
_journal_volume 27
_journal_year 1971
_chemical_formula_sum 'C3 H3 N3 O3'
_chemical_name_systematic '(C O)3 (N H)3'
_space_group_IT_number 15
_symmetry_space_group_name_Hall '-A 2yab'
_symmetry_space_group_name_H-M 'A 1 2/n 1'
_cell_angle_alpha 90
_cell_angle_beta 130.69
_cell_angle_gamma 90
_cell_formula_units_Z 4
_cell_length_a 7.749
_cell_length_b 6.736
_cell_length_c 11.912
_cell_volume 471.459
_citation_journal_id_ASTM ACBCAR
_cod_data_source_file Verschoor_ACBCAR_1971_1433.cif
_cod_data_source_block C3H3N3O3
_cod_original_cell_volume 471.4588
_cod_original_sg_symbol_Hall '-C 2yc (z,y,-x+z)'
_cod_database_code 2106069

loop_
_symmetry_equiv_pos_as_xyz
x,y,z
-x+1/2,y,-z+1/2
-x,-y,-z
x-1/2,-y,z-1/2
x,y+1/2,z+1/2
-x+1/2,y+1/2,-z+1
-x,-y+1/2,-z+1/2
x-1/2,-y+1/2,z

loop_
_atom_site_label
_atom_site_type_symbol
_atom_site_fract_x
_atom_site_fract_y
_atom_site_fract_z
_atom_site_occupancy
_atom_site_U_iso_or_equiv
O2 O-2 0.24281 0.01341 0.05672 1 0.0
N2 N-3 0.24447 0.30893 0.15034 1 0.0
H1 H+1 0.25 -0.122 0.25 1 0.0
C2 C+4 0.24524 0.10566 0.14617 1 0.0
O1 O-2 0.25 0.59856 0.25 1 0.0
N1 N-3 0.25 0.0114 0.25 1 0.0
C1 C+4 0.25 0.41797 0.25 1 0.0
H2 H+1 0.243 0.376 0.084 1 0.0
